data_2010628
loop_
_publ_author_name
'Kang, Jun-Gill'
'Hong, Jung-Pyo'
'Suh, Il-Hwan'

_publ_section_title
;
 <i>N</i>-(4-Cyanophenyl)-\a-(4-methoxyphenyl)nitrone
;
_journal_issue 2
_journal_name_full 'Acta Crystallographica Section C'
_journal_page_first 231
_journal_page_last 232
_journal_paper_doi 10.1107/S0108270199014596
_journal_volume 56
_journal_year 2000
_chemical_formula_iupac 'C15 H12 N2 O2'
_chemical_formula_moiety 'C15 H12 N2 O2'
_chemical_formula_sum 'C15 H12 N2 O2'
_chemical_formula_weight 252.27
_chemical_name_systematic
;
4-cyano-N-(4-methoxybenzylidene)phenylamine N-oxide
;
_space_group_IT_number 2
_symmetry_cell_setting triclinic
_symmetry_space_group_name_Hall '-P 1'
_symmetry_space_group_name_H-M 'P -1'
_audit_creation_method SHELXL97
_cell_angle_alpha 99.469(16)
_cell_angle_beta 96.999(12)
_cell_angle_gamma 94.79(2)
_cell_formula_units_Z 4
_cell_length_a 7.5821(16)
_cell_length_b 7.613(2)
_cell_length_c 22.270(3)
_cell_measurement_reflns_used 25
_cell_measurement_temperature 293
_cell_measurement_theta_max 14.24
_cell_measurement_theta_min 11.28
_cell_volume 1251.5(5)
_computing_cell_refinement 'CAD-4 EXPRESS'
_computing_data_collection 'CAD-4 EXPRESS (Enraf Nonius, 1994)'
_computing_data_reduction 'XCAD4 (Harms & Wocadlo, 1995)'
_computing_molecular_graphics 'ORTEP3 for Windows (Farrugia, 1997)'
_computing_publication_material 'WinGX (Farrugia, 1998)'
_computing_structure_refinement 'SHELXL97 (Sheldrick, 1997)'
_computing_structure_solution 'SHELXS86 (Sheldrick, 1990)'
_diffrn_ambient_temperature 293
_diffrn_measurement_device_type 'Enraf Nonius CAD-4'
_diffrn_measurement_method 'non-profiled \w/2\q scans'
_diffrn_radiation_monochromator graphite
_diffrn_radiation_source 'fine-focus sealed tube'
_diffrn_radiation_type MoK\a
_diffrn_radiation_wavelength .71069
_diffrn_reflns_av_R_equivalents .054
_diffrn_reflns_av_sigmaI/netI .040
_diffrn_reflns_limit_h_max 8
_diffrn_reflns_limit_h_min -9
_diffrn_reflns_limit_k_max 8
_diffrn_reflns_limit_k_min -9
_diffrn_reflns_limit_l_max 26
_diffrn_reflns_limit_l_min 0
_diffrn_reflns_number 4490
_diffrn_reflns_theta_full 24.97
_diffrn_reflns_theta_max 24.97
_diffrn_reflns_theta_min 2.72
_diffrn_standards_decay_% 1
_diffrn_standards_interval_time 300
_diffrn_standards_number 3
_exptl_absorpt_coefficient_mu .091
_exptl_absorpt_correction_type none
_exptl_crystal_colour yellow
_exptl_crystal_density_diffrn 1.339
_exptl_crystal_density_method 'not measured'
_exptl_crystal_description plate
_exptl_crystal_F_000 528
_exptl_crystal_size_max .50
_exptl_crystal_size_mid .30
_exptl_crystal_size_min .13
_refine_diff_density_max .235
_refine_diff_density_min -.218
_refine_ls_extinction_method none
_refine_ls_goodness_of_fit_ref 1.009
_refine_ls_hydrogen_treatment refxyz
_refine_ls_matrix_type full
_refine_ls_number_parameters 415
_refine_ls_number_reflns 4370
_refine_ls_number_restraints 0
_refine_ls_restrained_S_all 1.009
_refine_ls_R_factor_all .103
_refine_ls_R_factor_gt .056
_refine_ls_shift/su_max <0.001
_refine_ls_shift/su_mean .000
_refine_ls_structure_factor_coef Fsqd
_refine_ls_weighting_details 'calc w = 1/[\s^2^(Fo^2^)+(0.1P)^2^+0.0037P] where P=(Fo^2^+2Fc^2^)/3'
_refine_ls_weighting_scheme calc
_refine_ls_wR_factor_ref .177
_reflns_number_gt 2688
_reflns_number_total 4370
_reflns_threshold_expression I>2\s(I)
_cod_data_source_file ja1009.cif
_cod_data_source_block I
_cod_database_code 2010628
_cod_database_fobs_code 2010628

loop_
_symmetry_equiv_pos_as_xyz
'x, y, z'
'-x, -y, -z'

loop_
_atom_site_label
_atom_site_fract_x
_atom_site_fract_y
_atom_site_fract_z
_atom_site_U_iso_or_equiv
_atom_site_adp_type
_atom_site_calc_flag
_atom_site_refinement_flags
_atom_site_occupancy
_atom_site_disorder_assembly
_atom_site_disorder_group
_atom_site_type_symbol
N1 .7959(3) .9605(3) .27680(10) .0433(5) Uani d . 1 . . N
N2 .1462(4) .7417(5) .44413(15) .0917(10) Uani d . 1 . . N
N1' .7037(3) .4843(3) .21981(10) .0434(5) Uani d . 1 . . N
N2' 1.3438(4) .7014(4) .04902(15) .0909(10) Uani d . 1 . . N
O1 1.1627(2) 1.1878(3) .04454(8) .0566(5) Uani d . 1 . . O
O2 .9563(2) .9373(3) .29949(9) .0661(6) Uani d . 1 . . O
O1' .3274(3) .2712(3) .45091(9) .0643(6) Uani d . 1 . . O
O2' .5471(2) .4284(3) .18879(9) .0654(6) Uani d . 1 . . O
C1 1.3531(4) 1.1915(5) .04987(15) .0617(8) Uani d . 1 . . C
H1A 1.384(4) 1.240(4) .0143(17) .092 Uiso d . 1 . . H
H1B 1.395(4) 1.065(5) .0522(15) .092 Uiso d . 1 . . H
H1C 1.414(4) 1.282(4) .0882(16) .092 Uiso d . 1 . . H
C2 1.0789(3) 1.1401(3) .09096(11) .0421(6) Uani d . 1 . . C
C3 1.1630(4) 1.0999(4) .14506(12) .0444(6) Uani d . 1 . . C
H3 1.290(4) 1.105(3) .1518(12) .053 Uiso d . 1 . . H
C4 1.0646(3) 1.0580(4) .19024(12) .0436(6) Uani d . 1 . . C
H4 1.121(3) 1.018(3) .2271(13) .052 Uiso d . 1 . . H
C5 .8786(3) 1.0564(3) .18225(11) .0406(6) Uani d . 1 . . C
C6 .7974(4) 1.0983(4) .12670(13) .0485(7) Uani d . 1 . . C
H6 .670(4) 1.097(3) .1205(12) .058 Uiso d . 1 . . H
C7 .8937(4) 1.1374(4) .08193(13) .0485(7) Uani d . 1 . . C
H7 .830(3) 1.175(3) .0442(13) .058 Uiso d . 1 . . H
C8 .7604(4) 1.0176(4) .22476(13) .0451(7) Uani d . 1 . . C
H8 .643(4) 1.037(3) .2172(12) .054 Uiso d . 1 . . H
C9 .6541(3) .9175(3) .31210(11) .0404(6) Uani d . 1 . . C
C10 .4801(3) .8680(4) .28446(13) .0486(7) Uani d . 1 . . C
H10 .449(3) .865(3) .2395(13) .058 Uiso d . 1 . . H
C11 .3493(4) .8268(4) .31945(13) .0519(7) Uani d . 1 . . C
H11 .227(4) .788(4) .3017(13) .062 Uiso d . 1 . . H
C12 .3947(3) .8296(3) .38184(13) .0468(7) Uani d . 1 . . C
C13 .5692(4) .8775(4) .40908(14) .0574(8) Uani d . 1 . . C
H13 .597(4) .867(4) .4524(14) .069 Uiso d . 1 . . H
C14 .6993(4) .9201(4) .37420(13) .0534(7) Uani d . 1 . . C
H14 .820(4) .948(4) .3916(13) .064 Uiso d . 1 . . H
C15 .2571(4) .7820(4) .41726(14) .0620(8) Uani d . 1 . . C
C1' .1378(5) .2319(6) .43870(19) .0759(10) Uani d . 1 . . C
H1'A .098(5) .205(5) .4759(19) .114 Uiso d . 1 . . H
H1'B .100(5) .129(5) .4023(19) .114 Uiso d . 1 . . H
H1'C .088(5) .336(5) .4291(19) .114 Uiso d . 1 . . H
C2' .4158(4) .3222(4) .40574(12) .0482(7) Uani d . 1 . . C
C3' .3397(4) .3088(4) .34534(13) .0499(7) Uani d . 1 . . C
H3' .227(4) .258(4) .3331(13) .060 Uiso d . 1 . . H
C4' .4415(3) .3612(4) .30258(13) .0476(7) Uani d . 1 . . C
H4' .386(4) .361(3) .2604(13) .057 Uiso d . 1 . . H
C5' .6195(3) .4309(3) .31936(11) .0398(6) Uani d . 1 . . C
C6' .6921(4) .4450(4) .38139(13) .0508(7) Uani d . 1 . . C
H6' .820(4) .493(4) .3937(13) .061 Uiso d . 1 . . H
C7' .5928(4) .3908(4) .42374(13) .0547(8) Uani d . 1 . . C
H7' .644(4) .396(4) .4641(14) .066 Uiso d . 1 . . H
C8' .7382(3) .4901(4) .27943(12) .0437(6) Uani d . 1 . . C
H8' .856(3) .550(3) .2976(12) .052 Uiso d . 1 . . H
C9' .8423(3) .5360(3) .18473(11) .0402(6) Uani d . 1 . . C
C10' 1.0201(3) .5209(3) .20360(12) .0430(6) Uani d . 1 . . C
H10' 1.050(3) .467(3) .2398(12) .052 Uiso d . 1 . . H
C11' 1.1471(4) .5627(4) .16765(12) .0467(7) Uani d . 1 . . C
H11' 1.266(4) .549(4) .1781(13) .056 Uiso d . 1 . . H
C12' 1.0962(3) .6208(3) .11273(12) .0461(7) Uani d . 1 . . C
C13' .9180(4) .6361(4) .09377(13) .0512(7) Uani d . 1 . . C
H13' .889(4) .682(3) .0543(13) .061 Uiso d . 1 . . H
C14' .7899(4) .5930(4) .12963(12) .0466(7) Uani d . 1 . . C
H14' .665(4) .592(3) .1169(12) .056 Uiso d . 1 . . H
C15' 1.2334(4) .6654(4) .07651(14) .0594(8) Uani d . 1 . . C

loop_
_atom_site_aniso_label
_atom_site_aniso_U_11
_atom_site_aniso_U_22
_atom_site_aniso_U_33
_atom_site_aniso_U_12
_atom_site_aniso_U_13
_atom_site_aniso_U_23
N1 .0340(12) .0558(14) .0421(12) .0057(9) .0077(10) .0124(10)
N2 .0696(19) .128(3) .096(2) .0106(17) .0412(18) .052(2)
N1' .0332(12) .0552(14) .0418(13) .0043(9) .0058(10) .0083(10)
N2' .074(2) .123(3) .097(2) .0177(17) .0457(19) .054(2)
O1 .0475(12) .0852(14) .0403(11) .0015(10) .0128(9) .0182(10)
O2 .0322(10) .1174(18) .0549(12) .0120(10) .0048(9) .0324(12)
O1' .0608(13) .0868(15) .0474(12) -.0075(11) .0176(10) .0185(10)
O2' .0313(10) .1156(18) .0479(12) -.0013(10) .0024(9) .0169(11)
C1 .0450(18) .092(3) .0511(18) .0016(16) .0138(14) .0194(18)
C2 .0458(15) .0444(15) .0362(14) .0025(11) .0099(12) .0055(11)
C3 .0360(14) .0544(17) .0436(15) .0042(12) .0057(12) .0106(12)
C4 .0414(15) .0525(16) .0393(15) .0055(12) .0075(12) .0132(12)
C5 .0383(14) .0421(15) .0422(15) .0029(11) .0070(12) .0092(11)
C6 .0384(15) .0596(18) .0493(16) .0042(13) .0038(13) .0171(13)
C7 .0457(16) .0597(18) .0415(15) .0053(13) .0042(13) .0148(13)
C8 .0352(14) .0553(17) .0487(16) .0082(12) .0079(12) .0173(13)
C9 .0378(14) .0431(15) .0424(15) .0052(11) .0106(12) .0092(11)
C10 .0413(15) .0619(18) .0444(16) .0029(12) .0050(13) .0160(14)
C11 .0343(15) .067(2) .0563(18) .0029(13) .0081(13) .0177(14)
C12 .0428(15) .0513(17) .0518(17) .0070(12) .0170(13) .0158(13)
C13 .0526(18) .079(2) .0433(17) .0016(15) .0105(14) .0178(15)
C14 .0405(16) .074(2) .0449(17) -.0036(14) .0043(13) .0152(14)
C15 .0537(19) .074(2) .067(2) .0091(15) .0228(16) .0270(17)
C1' .061(2) .099(3) .075(2) -.0007(19) .0321(19) .024(2)
C2' .0536(17) .0506(17) .0435(16) .0030(13) .0154(13) .0126(12)
C3' .0370(15) .0622(19) .0493(17) -.0038(13) .0088(13) .0091(14)
C4' .0412(15) .0586(18) .0424(15) .0002(12) .0045(13) .0110(13)
C5' .0396(14) .0407(14) .0390(14) .0050(11) .0058(11) .0064(11)
C6' .0411(15) .0652(19) .0458(16) -.0010(13) .0042(13) .0134(14)
C7' .0571(19) .066(2) .0399(16) -.0028(14) .0033(14) .0132(14)
C8' .0368(14) .0545(17) .0386(15) -.0002(12) .0048(12) .0073(12)
C9' .0397(14) .0424(15) .0379(14) .0034(11) .0072(11) .0047(11)
C10' .0400(15) .0512(17) .0389(15) .0047(12) .0058(12) .0103(12)
C11' .0359(15) .0552(17) .0502(16) .0052(12) .0086(13) .0107(13)
C12' .0458(16) .0480(16) .0468(16) .0038(12) .0141(13) .0102(12)
C13' .0540(18) .0588(18) .0463(16) .0099(13) .0132(14) .0190(14)
C14' .0405(15) .0565(17) .0452(16) .0094(12) .0049(13) .0148(13)
C15' .0553(19) .069(2) .0615(19) .0087(15) .0192(16) .0241(15)

loop_
_atom_type_symbol
_atom_type_description
_atom_type_scat_dispersion_real
_atom_type_scat_dispersion_imag
_atom_type_scat_source
C C .0033 .0016 'International Tables Vol C Tables 4.2.6.8 and 6.1.1.4'
H H .0000 .0000 'International Tables Vol C Tables 4.2.6.8 and 6.1.1.4'
N N .0061 .0033 'International Tables Vol C Tables 4.2.6.8 and 6.1.1.4'
O O .0106 .0060 'International Tables Vol C Tables 4.2.6.8 and 6.1.1.4'

loop_
_geom_angle_atom_site_label_1
_geom_angle_atom_site_label_2
_geom_angle_atom_site_label_3
_geom_angle
_geom_angle_publ_flag
O2 N1 C8 122.8(2) yes
O2 N1 C9 116.3(2) yes
C8 N1 C9 120.9(2) no
C8' N1' C9' 121.1(2) no
C2 O1 C1 118.5(2) yes
N1 C8 C5 129.0(2) yes
N2 C15 C12 178.4(4) yes
O2' N1' C8' 122.6(2) yes
O2' N1' C9' 116.3(2) yes
C2' O1' C1' 118.5(2) yes
O1 C1 H1A 104(2) no
O1 C1 H1B 111.7(18) no
H1A C1 H1B 114(3) no
O1 C1 H1C 110.9(19) no
H1A C1 H1C 106(3) no
H1B C1 H1C 109(3) no
O1 C2 C3 125.4(2) no
O1 C2 C7 115.0(2) no
C3 C2 C7 119.5(2) no
C2 C3 C4 120.6(2) no
C2 C3 H3 119.6(16) no
C4 C3 H3 119.7(16) no
C3 C4 C5 120.7(2) no
C3 C4 H4 121.6(15) no
C5 C4 H4 117.5(15) no
C4 C5 C6 117.2(2) no
C4 C5 C8 126.9(2) no
C6 C5 C8 115.9(2) no
C7 C6 C5 122.2(3) no
C7 C6 H6 119.7(17) no
C5 C6 H6 118.1(17) no
C6 C7 C2 119.8(3) no
C6 C7 H7 119.0(15) no
C2 C7 H7 121.0(15) no
N1 C8 H8 111.7(17) no
C5 C8 H8 119.2(17) no
C10 C9 C14 120.3(2) no
C10 C9 N1 121.6(2) no
C14 C9 N1 118.1(2) no
C9 C10 C11 119.9(3) no
C9 C10 H10 119.6(15) no
C11 C10 H10 120.5(15) no
C10 C11 C12 119.8(3) no
C10 C11 H11 122.3(17) no
C12 C11 H11 117.8(17) no
C13 C12 C11 120.1(2) no
C13 C12 C15 121.0(3) no
C11 C12 C15 118.9(3) no
C12 C13 C14 120.1(3) no
C12 C13 H13 117.3(17) no
C14 C13 H13 122.2(17) no
C9 C14 C13 119.8(3) no
C9 C14 H14 118.7(18) no
C13 C14 H14 121.4(18) no
O1' C1' H1'A 107(2) no
O1' C1' H1'B 112(2) no
H1'A C1' H1'B 112(3) no
O1' C1' H1'C 108(2) no
H1'A C1' H1'C 109(3) no
H1'B C1' H1'C 109(3) no
O1' C2' C3' 124.2(2) no
O1' C2' C7' 115.7(2) no
C3' C2' C7' 120.1(2) no
C2' C3' C4' 119.9(2) no
C2' C3' H3' 120.1(18) no
C4' C3' H3' 119.9(18) no
C3' C4' C5' 121.3(3) no
C3' C4' H4' 120.3(16) no
C5' C4' H4' 118.2(16) no
C4' C5' C6' 117.4(2) no
C4' C5' C8' 126.4(2) no
C6' C5' C8' 116.2(2) no
C7' C6' C5' 121.6(3) no
C7' C6' H6' 120.3(16) no
C5' C6' H6' 118.0(16) no
C6' C7' C2' 119.7(3) no
C6' C7' H7' 120.6(18) no
C2' C7' H7' 119.7(18) no
N1' C8' C5' 127.5(2) yes
N1' C8' H8' 113.8(15) no
C5' C8' H8' 118.6(15) no
C10' C9' C14' 120.8(2) no
C10' C9' N1' 121.3(2) no
C14' C9' N1' 117.8(2) no
C11' C10' C9' 119.8(2) no
C11' C10' H10' 121.6(15) no
C9' C10' H10' 118.2(15) no
C10' C11' C12' 119.8(2) no
C10' C11' H11' 121.6(17) no
C12' C11' H11' 118.5(17) no
C13' C12' C11' 120.5(2) no
C13' C12' C15' 121.2(2) no
C11' C12' C15' 118.3(2) no
C14' C13' C12' 119.8(3) no
C14' C13' H13' 123.0(16) no
C12' C13' H13' 117.2(16) no
C13' C14' C9' 119.3(3) no
C13' C14' H14' 122.8(16) no
C9' C14' H14' 117.7(16) no
N2' C15' C12' 178.6(4) yes

loop_
_geom_bond_atom_site_label_1
_geom_bond_atom_site_label_2
_geom_bond_site_symmetry_2
_geom_bond_distance
_geom_bond_publ_flag
N1 O2 . 1.297(3) yes
N1 C8 . 1.309(3) yes
N1 C9 . 1.454(3) yes
N2 C15 . 1.139(3) yes
O1 C2 . 1.360(3) yes
O1 C1 . 1.432(3) yes
N1' O2' . 1.299(3) yes
N1' C8' . 1.314(3) yes
N1' C9' . 1.450(3) yes
N2' C15' . 1.137(4) yes
O1' C2' . 1.364(3) yes
O1' C1' . 1.427(4) yes
C1 H1A . .97(4) no
C1 H1B . 1.05(3) no
C1 H1C . 1.04(3) no
C2 C3 . 1.385(4) no
C2 C7 . 1.392(4) no
C3 C4 . 1.386(4) no
C3 H3 . .96(3) no
C4 C5 . 1.398(3) no
C4 H4 . .98(3) no
C5 C6 . 1.410(4) no
C5 C8 . 1.429(3) no
C6 C7 . 1.362(4) no
C6 H6 . .95(3) no
C7 H7 . 1.01(3) no
C8 H8 . .91(3) no
C9 C10 . 1.380(4) no
C9 C14 . 1.380(4) no
C10 C11 . 1.380(4) no
C10 H10 . 1.00(3) no
C11 C12 . 1.386(4) no
C11 H11 . .96(3) no
C12 C13 . 1.379(4) no
C12 C15 . 1.440(4) no
C13 C14 . 1.377(4) no
C13 H13 . .98(3) no
C14 H14 . .94(3) no
C1' H1'A . .96(4) no
C1' H1'B . 1.03(4) no
C1' H1'C . .95(4) no
C2' C3' . 1.382(4) no
C2' C7' . 1.385(4) no
C3' C4' . 1.384(4) no
C3' H3' . .90(3) no
C4' C5' . 1.391(4) no
C4' H4' . .98(3) no
C5' C6' . 1.407(4) no
C5' C8' . 1.436(3) no
C6' C7' . 1.370(4) no
C6' H6' . .99(3) no
C7' H7' . .93(3) no
C8' H8' . .98(3) no
C9' C10' . 1.383(3) no
C9' C14' . 1.392(4) no
C10' C11' . 1.375(3) no
C10' H10' . .97(3) no
C11' C12' . 1.390(4) no
C11' H11' . .92(3) no
C12' C13' . 1.386(4) no
C12' C15' . 1.443(4) no
C13' C14' . 1.383(4) no
C13' H13' . 1.01(3) no
C14' H14' . .96(3) no

loop_
_geom_torsion_atom_site_label_1
_geom_torsion_atom_site_label_2
_geom_torsion_atom_site_label_3
_geom_torsion_atom_site_label_4
_geom_torsion
_geom_torsion_publ_flag
C1 O1 C2 C3 2.4(4) no
C1 O1 C2 C7 -179.1(3) no
O1 C2 C3 C4 178.0(2) no
C7 C2 C3 C4 -.3(4) no
C2 C3 C4 C5 -.3(4) no
C3 C4 C5 C6 .2(4) no
C3 C4 C5 C8 -179.4(3) no
C4 C5 C6 C7 .6(4) no
C8 C5 C6 C7 -179.8(3) no
C5 C6 C7 C2 -1.2(4) no
O1 C2 C7 C6 -177.4(2) no
C3 C2 C7 C6 1.1(4) no
O2 N1 C8 C5 3.3(4) yes
C9 N1 C8 C5 -176.0(2) yes
C4 C5 C8 N1 -6.8(5) yes
C6 C5 C8 N1 173.6(3) yes
O2 N1 C9 C10 -154.1(2) yes
C8 N1 C9 C10 25.3(4) yes
O2 N1 C9 C14 23.3(3) yes
C8 N1 C9 C14 -157.4(3) yes
C14 C9 C10 C11 2.2(4) no
N1 C9 C10 C11 179.5(2) no
C9 C10 C11 C12 -2.2(4) no
C10 C11 C12 C13 1.6(4) no
C10 C11 C12 C15 -178.5(3) no
C11 C12 C13 C14 -1.0(5) no
C15 C12 C13 C14 179.1(3) no
C10 C9 C14 C13 -1.7(4) no
N1 C9 C14 C13 -179.0(3) yes
C12 C13 C14 C9 1.0(5) no
C13 C12 C15 N2 -148(12) no
C11 C12 C15 N2 32(12) no
C1' O1' C2' C3' -11.9(4) no
C1' O1' C2' C7' 168.2(3) no
O1' C2' C3' C4' -178.8(3) no
C7' C2' C3' C4' 1.1(4) no
C2' C3' C4' C5' -1.2(4) no
C3' C4' C5' C6' .3(4) no
C3' C4' C5' C8' -179.9(3) no
C4' C5' C6' C7' .7(4) no
C8' C5' C6' C7' -179.1(3) no
C5' C6' C7' C2' -.8(5) no
O1' C2' C7' C6' 179.8(3) no
C3' C2' C7' C6' -.1(4) no
O2' N1' C8' C5' 3.3(4) yes
C9' N1' C8' C5' -175.0(2) yes
C4' C5' C8' N1' -2.4(4) yes
C6' C5' C8' N1' 177.3(3) yes
O2' N1' C9' C10' -150.9(2) yes
C8' N1' C9' C10' 27.4(4) yes
O2' N1' C9' C14' 25.9(3) yes
C8' N1' C9' C14' -155.8(2) yes
C14' C9' C10' C11' .1(4) no
N1' C9' C10' C11' 176.8(2) no
C9' C10' C11' C12' .3(4) no
C10' C11' C12' C13' -.3(4) no
C10' C11' C12' C15' 179.3(3) no
C11' C12' C13' C14' -.2(4) no
C15' C12' C13' C14' -179.8(3) no
C12' C13' C14' C9' .5(4) no
C10' C9' C14' C13' -.5(4) no
N1' C9' C14' C13' -177.3(2) yes
C13' C12' C15' N2' 152(14) no
C11' C12' C15' N2' -28(14) no
